data_1565081
loop_
_publ_author_name
'Drapa\/la, Jakub'
'Marek-Urban, Paulina H.'
'Klimkowski, Piotr'
'Urbanowicz, Karolina A.'
'Gontarczyk, Krzysztof'
'Wo\'zniak, Krzysztof'
'Luli\'nski, Sergiusz'
'Durka, Krzysztof'

_publ_section_title
;
 Design of solvatomorphic structures based on a polyboronated
 tetraphenyladamantane molecular tecton
;
_journal_issue 46
_journal_name_full CrystEngComm
_journal_page_first 8169
_journal_page_last 8182
_journal_paper_doi 10.1039/D1CE01297E
_journal_volume 23
_journal_year 2021
_chemical_formula_moiety 'C38 H44 B4 O8, C H4 N2 O'
_chemical_formula_sum 'C19.5 H24 B2 N O4.5'
_chemical_formula_weight 366.02
_chemical_name_systematic
;
 tetrakis(4-(hydroxymetoxy)borylphenyl)adamantane urea cocrystal
;
_space_group_crystal_system tetragonal
_space_group_IT_number 85
_space_group_name_Hall '-P 4a'
_space_group_name_H-M_alt 'P 4/n :2'
_atom_sites_solution_hydrogens mixed
_audit_creation_method SHELXL-2013
_audit_update_record
;
2021-09-21 deposited with the CCDC.	2021-10-22 downloaded from the CCDC.
;
_cell_angle_alpha 90
_cell_angle_beta 90
_cell_angle_gamma 90
_cell_formula_units_Z 4
_cell_length_a 16.1648(15)
_cell_length_b 16.1648(15)
_cell_length_c 7.1212(12)
_cell_measurement_reflns_used 768
_cell_measurement_temperature 100(2)
_cell_measurement_theta_max 71.5990
_cell_measurement_theta_min 3.8050
_cell_volume 1860.8(4)
_computing_cell_refinement 'CrysAlisPro 1.171.40.67a (Rigaku OD, 2019)'
_computing_data_collection 'CrysAlisPro 1.171.40.67a (Rigaku OD, 2019)'
_computing_data_reduction 'CrysAlisPro 1.171.40.67a (Rigaku OD, 2019)'
_computing_structure_refinement 'SHELXL-2013 (Sheldrick, 2013)'
_diffrn_ambient_environment N~2~
_diffrn_ambient_temperature 100.01(10)
_diffrn_detector 'CCD plate'
_diffrn_detector_area_resol_mean 5.2195
_diffrn_detector_type Atlas
_diffrn_measured_fraction_theta_full 0.992
_diffrn_measured_fraction_theta_max 0.961
_diffrn_measurement_device 'four-circle diffractometer'
_diffrn_measurement_device_type 'SuperNova, Dual, Cu at home/near, Atlas'
_diffrn_radiation_monochromator mirror
_diffrn_radiation_probe x-ray
_diffrn_radiation_type 'Cu K\a'
_diffrn_radiation_wavelength 1.54184
_diffrn_reflns_av_R_equivalents 0.0556
_diffrn_reflns_av_unetI/netI 0.0799
_diffrn_reflns_Laue_measured_fraction_full 0.992
_diffrn_reflns_Laue_measured_fraction_max 0.961
_diffrn_reflns_limit_h_max 19
_diffrn_reflns_limit_h_min -11
_diffrn_reflns_limit_k_max 17
_diffrn_reflns_limit_k_min -18
_diffrn_reflns_limit_l_max 8
_diffrn_reflns_limit_l_min -5
_diffrn_reflns_number 3415
_diffrn_reflns_point_group_measured_fraction_full 0.992
_diffrn_reflns_point_group_measured_fraction_max 0.961
_diffrn_reflns_theta_full 67.679
_diffrn_reflns_theta_max 72.700
_diffrn_reflns_theta_min 3.867
_diffrn_source 'micro-focus sealed X-ray tube'
_diffrn_source_type 'SuperNova (Cu) X-ray Source'
_exptl_absorpt_coefficient_mu 0.729
_exptl_absorpt_correction_T_max 1.000
_exptl_absorpt_correction_T_min 0.756
_exptl_absorpt_correction_type gaussian
_exptl_absorpt_process_details
;
CrysAlisPro 1.171.40.67a (Rigaku Oxford Diffraction, 2019)
Numerical absorption correction based on gaussian integration over
			a multifaceted crystal model
Empirical absorption correction using spherical harmonics,
 implemented in SCALE3 ABSPACK scaling algorithm.
;
_exptl_crystal_colour colourless
_exptl_crystal_density_diffrn 1.307
_exptl_crystal_description block
_exptl_crystal_F_000 776
_exptl_crystal_recrystallization_method 'Re-crystallisation from solvent: MeOH'
_exptl_crystal_size_max 0.331
_exptl_crystal_size_mid 0.183
_exptl_crystal_size_min 0.046
_refine_diff_density_max 0.623
_refine_diff_density_min -0.398
_refine_diff_density_rms 0.089
_refine_ls_extinction_coef 0.006(2)
_refine_ls_extinction_expression Fc^*^=kFc[1+0.001xFc^2^\l^3^/sin(2\q)]^-1/4^
_refine_ls_extinction_method SHELXL
_refine_ls_goodness_of_fit_ref 1.114
_refine_ls_hydrogen_treatment mixed
_refine_ls_matrix_type full
_refine_ls_number_parameters 185
_refine_ls_number_reflns 1784
_refine_ls_number_restraints 12
_refine_ls_restrained_S_all 1.112
_refine_ls_R_factor_all 0.1946
_refine_ls_R_factor_gt 0.1508
_refine_ls_shift/su_max 0.083
_refine_ls_shift/su_mean 0.008
_refine_ls_structure_factor_coef Fsqd
_refine_ls_weighting_details 'w=1/[\s^2^(Fo^2^)+(0.1632P)^2^+9.8869P] where P=(Fo^2^+2Fc^2^)/3'
_refine_ls_weighting_scheme calc
_refine_ls_wR_factor_gt 0.3939
_refine_ls_wR_factor_ref 0.4235
_reflns_Friedel_coverage 0.000
_reflns_number_gt 1141
_reflns_number_total 1784
_reflns_threshold_expression 'I > 2\s(I)'
_cod_data_source_file d1ce01297e3.cif
_cod_data_source_block 1-Urea
_cod_depositor_comments 'Adding full bibliography for 1565076--1565082.cif.'
_cod_original_cell_volume 1860.8(5)
_cod_original_sg_symbol_H-M 'P 4/n'
_cod_original_formula_sum 'C19.50 H24 B2 N O4.50'
_cod_database_code 1565081
_shelx_space_group_comment
;
The symmetry employed for this shelxl refinement is uniquely defined
by the following loop, which should always be used as a source of
symmetry information in preference to the above space-group names.
They are only intended as comments.
;
_oxdiff_exptl_absorpt_empirical_full_min 0.753
_oxdiff_exptl_absorpt_empirical_full_max 1.480
_oxdiff_exptl_absorpt_empirical_details
;
Empirical correction (ABSPACK) includes:
- Absorption correction using spherical harmonics
- Frame scaling
;
_shelxl_version_number 2013-4

loop_
_space_group_symop_operation_xyz
'x, y, z'
'-x+1/2, -y+1/2, z'
'-y+1/2, x, z'
'y, -x+1/2, z'
'-x, -y, -z'
'x-1/2, y-1/2, -z'
'y-1/2, -x, -z'
'-y, x-1/2, -z'

loop_
_atom_site_label
_atom_site_type_symbol
_atom_site_fract_x
_atom_site_fract_y
_atom_site_fract_z
_atom_site_U_iso_or_equiv
_atom_site_adp_type
_atom_site_occupancy
_atom_site_site_symmetry_order
_atom_site_calc_flag
_atom_site_refinement_flags_posn
_atom_site_refinement_flags_adp
_atom_site_refinement_flags_occupancy
_atom_site_disorder_assembly
_atom_site_disorder_group
C9A C 0.4670(6) 0.7450(6) 0.2210(12) 0.023(2) Uani 0.581(8) 1 d . . P A 1
H9A H 0.4790 0.7891 0.3049 0.028 Uiso 0.581(8) 1 calc R U P A 1
C5A C 0.3824(7) 0.6323(7) 0.1174(14) 0.032(3) Uani 0.581(8) 1 d . . P A 1
H5A H 0.3347 0.5986 0.1328 0.039 Uiso 0.581(8) 1 calc R U P A 1
C8A C 0.5249(6) 0.7259(7) 0.0803(15) 0.030(2) Uani 0.581(8) 1 d . . P A 1
H8A H 0.5753 0.7561 0.0752 0.036 Uiso 0.581(8) 1 calc R U P A 1
C6A C 0.4380(7) 0.6141(7) -0.0200(16) 0.033(3) Uani 0.581(8) 1 d . . P A 1
H6A H 0.4294 0.5674 -0.0986 0.039 Uiso 0.581(8) 1 calc R U P A 1
O2A O 0.6509(6) 0.6737(6) -0.2179(16) 0.059(2) Uani 0.581(8) 1 d . . P A 1
C10A C 0.5883(12) 0.5732(11) -0.516(2) 0.058(4) Uani 0.581(8) 1 d . U P A 1
H10A H 0.5586 0.5316 -0.5894 0.087 Uiso 0.581(8) 1 calc R U P A 1
H10B H 0.6431 0.5519 -0.4820 0.087 Uiso 0.581(8) 1 calc R U P A 1
H10C H 0.5945 0.6238 -0.5900 0.087 Uiso 0.581(8) 1 calc R U P A 1
O1A O 0.5431(18) 0.5911(17) -0.349(3) 0.051(5) Uani 0.581(8) 1 d . . P A 1
C5B C 0.4265(15) 0.6325(11) 0.213(3) 0.059(6) Uani 0.419(8) 1 d . . P A 2
H5B H 0.4125 0.5891 0.2976 0.071 Uiso 0.419(8) 1 calc R U P A 2
C9B C 0.4295(14) 0.7725(13) 0.125(3) 0.060(6) Uani 0.419(8) 1 d . . P A 2
H9B H 0.4135 0.8281 0.1481 0.072 Uiso 0.419(8) 1 calc R U P A 2
C8B C 0.4853(13) 0.7536(14) -0.018(3) 0.060(6) Uani 0.419(8) 1 d . . P A 2
H8B H 0.5066 0.7962 -0.0963 0.072 Uiso 0.419(8) 1 calc R U P A 2
C6B C 0.4817(14) 0.6142(13) 0.061(3) 0.058(6) Uani 0.419(8) 1 d . . P A 2
H6B H 0.4966 0.5579 0.0419 0.069 Uiso 0.419(8) 1 calc R U P A 2
O2B O 0.6135(9) 0.7023(8) -0.333(2) 0.059(2) Uani 0.419(8) 1 d . . P A 2
H2Y H 0.6320 0.7407 -0.2659 0.089 Uiso 0.419(8) 1 calc R U P A 2
O1B O 0.553(3) 0.573(2) -0.294(4) 0.056(7) Uani 0.419(8) 1 d . . P A 2
C10B C 0.6019(17) 0.5462(16) -0.455(3) 0.058(4) Uani 0.419(8) 1 d . . P A 2
H10D H 0.5846 0.4907 -0.4939 0.087 Uiso 0.419(8) 1 calc R U P A 2
H10E H 0.6606 0.5454 -0.4212 0.087 Uiso 0.419(8) 1 calc R U P A 2
H10F H 0.5934 0.5849 -0.5597 0.087 Uiso 0.419(8) 1 calc R U P A 2
H2X H 0.652(11) 0.711(11) -0.09(2) 0.087 Uiso 0.581(8) 1 d . U P A 1
C4 C 0.3952(4) 0.7036(4) 0.2421(8) 0.0376(16) Uani 1 1 d . . . . .
C3 C 0.3250(4) 0.7265(4) 0.3749(8) 0.0321(15) Uani 1 1 d . . . . .
C1 C 0.3004(4) 0.6535(4) 0.5016(8) 0.0336(15) Uani 1 1 d . . . . .
H1A H 0.2866 0.6051 0.4226 0.040 Uiso 1 1 calc R U . . .
H1B H 0.3480 0.6382 0.5822 0.040 Uiso 1 1 calc R U . . .
C2 C 0.2500 0.7500 0.2516(10) 0.0327(19) Uani 1 2 d S T P . .
H2A H 0.2352 0.7027 0.1699 0.039 Uiso 0.5 1 calc R U P . .
H2B H 0.2648 0.7973 0.1699 0.039 Uiso 0.5 1 calc R U P . .
C7 C 0.5113(4) 0.6661(4) -0.0471(9) 0.0410(17) Uani 1 1 d . . . . .
B1 B 0.5673(6) 0.6456(6) -0.2184(13) 0.050(2) Uani 1 1 d . . . . .
O3 O 0.7500 0.7500 0.0384(14) 0.052(3) Uani 1 4 d S T P . .
N1 N 0.773(2) 0.684(2) 0.307(5) 0.187(14) Uani 0.5 1 d . U P . .
H1C H 0.7886 0.6380 0.2508 0.224 Uiso 0.5 1 calc R U P . .
H1D H 0.7720 0.6864 0.4307 0.224 Uiso 0.5 1 calc R U P . .
C11 C 0.7500 0.7500 0.205(3) 0.078(6) Uani 1 4 d S T P . .

loop_
_atom_site_aniso_label
_atom_site_aniso_U_11
_atom_site_aniso_U_22
_atom_site_aniso_U_33
_atom_site_aniso_U_23
_atom_site_aniso_U_13
_atom_site_aniso_U_12
C9A 0.030(5) 0.031(5) 0.009(4) -0.002(4) -0.007(4) 0.001(4)
C5A 0.038(6) 0.040(6) 0.020(5) -0.002(4) -0.007(5) -0.007(5)
C8A 0.024(5) 0.038(6) 0.027(5) 0.001(4) -0.007(4) 0.000(4)
C6A 0.031(6) 0.040(6) 0.027(5) -0.009(5) -0.005(5) 0.003(5)
O2A 0.062(6) 0.052(5) 0.063(6) -0.011(4) 0.019(4) -0.002(4)
C10A 0.064(6) 0.066(8) 0.044(7) 0.000(6) 0.015(6) 0.011(6)
O1A 0.051(8) 0.079(14) 0.025(8) -0.010(7) 0.003(7) -0.006(8)
C5B 0.088(16) 0.031(9) 0.059(13) 0.013(9) 0.040(13) -0.001(10)
C9B 0.065(13) 0.050(11) 0.064(14) -0.009(10) 0.024(11) -0.003(9)
C8B 0.068(13) 0.073(13) 0.038(10) -0.026(10) 0.023(10) -0.029(11)
C6B 0.057(13) 0.053(11) 0.063(13) 0.017(10) 0.021(11) 0.031(10)
O2B 0.062(6) 0.052(5) 0.063(6) -0.011(4) 0.019(4) -0.002(4)
O1B 0.068(15) 0.060(14) 0.041(16) -0.014(12) 0.015(14) 0.003(10)
C10B 0.064(6) 0.066(8) 0.044(7) 0.000(6) 0.015(6) 0.011(6)
C4 0.048(4) 0.046(4) 0.019(3) 0.000(3) 0.003(3) 0.006(3)
C3 0.038(3) 0.041(3) 0.017(3) 0.000(2) 0.000(2) -0.001(3)
C1 0.040(3) 0.037(3) 0.024(3) 0.001(3) 0.003(3) 0.000(3)
C2 0.047(5) 0.043(5) 0.008(3) 0.000 0.000 -0.003(4)
C7 0.040(4) 0.051(4) 0.032(3) -0.005(3) 0.006(3) 0.002(3)
B1 0.057(5) 0.049(5) 0.044(5) 0.001(4) 0.010(4) 0.000(4)
O3 0.061(4) 0.061(4) 0.034(6) 0.000 0.000 0.000
N1 0.185(14) 0.191(14) 0.186(14) 0.005(5) -0.002(5) -0.003(5)
C11 0.088(9) 0.088(9) 0.059(12) 0.000 0.000 0.000

loop_
_atom_type_symbol
_atom_type_description
_atom_type_scat_dispersion_real
_atom_type_scat_dispersion_imag
_atom_type_scat_source
C C 0.0181 0.0091 'International Tables Vol C Tables 4.2.6.8 and 6.1.1.4'
H H 0.0000 0.0000 'International Tables Vol C Tables 4.2.6.8 and 6.1.1.4'
B B 0.0090 0.0039 'International Tables Vol C Tables 4.2.6.8 and 6.1.1.4'
N N 0.0311 0.0180 'International Tables Vol C Tables 4.2.6.8 and 6.1.1.4'
O O 0.0492 0.0322 'International Tables Vol C Tables 4.2.6.8 and 6.1.1.4'

loop_
_exptl_crystal_face_index_h
_exptl_crystal_face_index_k
_exptl_crystal_face_index_l
_exptl_crystal_face_perp_dist
-1 0 0 0.0755
1 0 0 0.0682
0 -3 -4 0.1202
0 3 4 0.1555
-5 4 0 0.1035
5 -4 0 0.0797
2 -1 -4 0.1187
-4 -5 0 0.0232
4 5 0 0.0232

loop_
_geom_angle_atom_site_label_1
_geom_angle_atom_site_label_2
_geom_angle_atom_site_label_3
_geom_angle
_geom_angle_site_symmetry_1
_geom_angle_site_symmetry_3
_geom_angle_publ_flag
C4 C9A C8A 122.9(8) . . ?
C4 C9A H9A 118.5 . . ?
C8A C9A H9A 118.5 . . ?
C6A C5A C4 120.7(10) . . ?
C6A C5A H5A 119.6 . . ?
C4 C5A H5A 119.6 . . ?
C7 C8A C9A 122.0(9) . . ?
C7 C8A H8A 119.0 . . ?
C9A C8A H8A 119.0 . . ?
C5A C6A C7 120.3(9) . . ?
C5A C6A H6A 119.9 . . ?
C7 C6A H6A 119.9 . . ?
B1 O2A H2X 101(9) . . ?
O1A C10A H10A 109.5 . . ?
O1A C10A H10B 109.5 . . ?
H10A C10A H10B 109.5 . . ?
O1A C10A H10C 109.5 . . ?
H10A C10A H10C 109.5 . . ?
H10B C10A H10C 109.5 . . ?
B1 O1A C10A 124(2) . . ?
C4 C5B C6B 123.7(15) . . ?
C4 C5B H5B 118.1 . . ?
C6B C5B H5B 118.1 . . ?
C8B C9B C4 118.9(17) . . ?
C8B C9B H9B 120.6 . . ?
C4 C9B H9B 120.6 . . ?
C9B C8B C7 119.5(18) . . ?
C9B C8B H8B 120.3 . . ?
C7 C8B H8B 120.3 . . ?
C7 C6B C5B 124.8(17) . . ?
C7 C6B H6B 117.6 . . ?
C5B C6B H6B 117.6 . . ?
B1 O2B H2Y 109.5 . . ?
B1 O1B C10B 119(3) . . ?
O1B C10B H10D 109.5 . . ?
O1B C10B H10E 109.5 . . ?
H10D C10B H10E 109.5 . . ?
O1B C10B H10F 109.5 . . ?
H10D C10B H10F 109.5 . . ?
H10E C10B H10F 109.5 . . ?
C9A C4 C5A 116.3(7) . . ?
C5B C4 C9B 115.8(12) . . ?
C5B C4 C3 128.0(9) . . ?
C9A C4 C3 126.2(6) . . ?
C5A C4 C3 117.4(7) . . ?
C9B C4 C3 116.1(9) . . ?
C4 C3 C1 112.2(5) . 8_666 ?
C4 C3 C1 111.7(5) . . ?
C1 C3 C1 108.8(4) 8_666 . ?
C4 C3 C2 107.0(4) . . ?
C1 C3 C2 108.3(5) 8_666 . ?
C1 C3 C2 108.7(5) . . ?
C3 C1 C3 111.4(6) 7_566 . ?
C3 C1 H1A 109.3 7_566 . ?
C3 C1 H1A 109.3 . . ?
C3 C1 H1B 109.3 7_566 . ?
C3 C1 H1B 109.3 . . ?
H1A C1 H1B 108.0 . . ?
C3 C2 C3 110.7(6) . 2_565 ?
C3 C2 H2A 109.5 . . ?
C3 C2 H2A 109.5 2_565 . ?
C3 C2 H2B 109.5 . . ?
C3 C2 H2B 109.5 2_565 . ?
H2A C2 H2B 108.1 . . ?
C8A C7 C6A 117.1(8) . . ?
C6B C7 C8B 116.7(12) . . ?
C6B C7 B1 124.7(11) . . ?
C8A C7 B1 126.0(7) . . ?
C6A C7 B1 116.8(7) . . ?
C8B C7 B1 118.4(9) . . ?
O1A B1 O2A 119.2(14) . . ?
O1B B1 O2B 115.3(16) . . ?
O1B B1 C7 114.3(17) . . ?
O1A B1 C7 121.0(14) . . ?
O2A B1 C7 118.8(8) . . ?
O2B B1 C7 127.8(8) . . ?
C11 N1 N1 53.5(8) . 4_565 ?
C11 N1 N1 53.5(8) . 3_655 ?
N1 N1 N1 89.998(5) 4_565 3_655 ?
C11 N1 H1C 119.9 . . ?
N1 N1 H1C 128.9 4_565 . ?
N1 N1 H1C 128.9 3_655 . ?
C11 N1 H1D 120.1 . . ?
N1 N1 H1D 88.1 4_565 . ?
N1 N1 H1D 88.1 3_655 . ?
H1C N1 H1D 120.0 . . ?
O3 C11 N1 122.8(17) . 3_655 ?
O3 C11 N1 122.8(17) . 2_665 ?
N1 C11 N1 72.9(16) 3_655 2_665 ?
O3 C11 N1 122.8(17) . 4_565 ?
N1 C11 N1 114(3) 3_655 4_565 ?
N1 C11 N1 72.9(16) 2_665 4_565 ?
O3 C11 N1 122.8(17) . . ?
N1 C11 N1 72.9(16) 3_655 . ?
N1 C11 N1 114(3) 2_665 . ?
N1 C11 N1 72.9(16) 4_565 . ?

loop_
_geom_bond_atom_site_label_1
_geom_bond_atom_site_label_2
_geom_bond_distance
_geom_bond_site_symmetry_2
_geom_bond_publ_flag
C9A C4 1.349(12) . ?
C9A C8A 1.406(14) . ?
C9A H9A 0.9500 . ?
C5A C6A 1.362(15) . ?
C5A C4 1.469(12) . ?
C5A H5A 0.9500 . ?
C8A C7 1.343(13) . ?
C8A H8A 0.9500 . ?
C6A C7 1.466(13) . ?
C6A H6A 0.9500 . ?
O2A B1 1.425(13) . ?
O2A H2X 1.12(18) . ?
C10A O1A 1.42(3) . ?
C10A H10A 0.9800 . ?
C10A H10B 0.9800 . ?
C10A H10C 0.9800 . ?
O1A B1 1.34(3) . ?
C5B C4 1.271(19) . ?
C5B C6B 1.44(3) . ?
C5B H5B 0.9500 . ?
C9B C8B 1.40(3) . ?
C9B C4 1.50(2) . ?
C9B H9B 0.9500 . ?
C8B C7 1.49(2) . ?
C8B H8B 0.9500 . ?
C6B C7 1.24(2) . ?
C6B H6B 0.9500 . ?
O2B B1 1.436(16) . ?
O2B H2Y 0.8400 . ?
O1B B1 1.32(4) . ?
O1B C10B 1.46(4) . ?
C10B H10D 0.9800 . ?
C10B H10E 0.9800 . ?
C10B H10F 0.9800 . ?
C4 C3 1.523(8) . ?
C3 C1 1.525(8) 8_666 ?
C3 C1 1.538(8) . ?
C3 C2 1.544(7) . ?
C1 C3 1.525(8) 7_566 ?
C1 H1A 0.9900 . ?
C1 H1B 0.9900 . ?
C2 C3 1.544(7) 2_565 ?
C2 H2A 0.9900 . ?
C2 H2B 0.9900 . ?
C7 B1 1.555(11) . ?
O3 C11 1.18(2) . ?
N1 C11 1.35(3) . ?
N1 N1 1.60(5) 4_565 ?
N1 N1 1.60(5) 3_655 ?
N1 H1C 0.8800 . ?
N1 H1D 0.8800 . ?
C11 N1 1.35(3) 3_655 ?
C11 N1 1.35(3) 2_665 ?
C11 N1 1.35(3) 4_565 ?

loop_
_geom_hbond_atom_site_label_D
_geom_hbond_atom_site_label_H
_geom_hbond_atom_site_label_A
_geom_hbond_distance_DH
_geom_hbond_distance_HA
_geom_hbond_distance_DA
_geom_hbond_angle_DHA
_geom_hbond_site_symmetry_A
C10A H10A O1A 0.98 2.61 3.53(4) 156.9 5_664
C10A H10C N1 0.98 2.33 3.19(4) 146.5 4_564
C10B H10E O2B 0.98 2.55 3.46(3) 153.6 3_655
O2A H2X O3 1.12(18) 1.92(17) 2.724(13) 125(13) .
N1 H1D O2B 0.88 2.09 2.83(3) 140.7 3_656

loop_
_geom_torsion_atom_site_label_1
_geom_torsion_atom_site_label_2
_geom_torsion_atom_site_label_3
_geom_torsion_atom_site_label_4
_geom_torsion
_geom_torsion_site_symmetry_1
_geom_torsion_site_symmetry_2
_geom_torsion_site_symmetry_3
_geom_torsion_site_symmetry_4
_geom_torsion_publ_flag
C4 C9A C8A C7 2.1(16) . . . . ?
C4 C5A C6A C7 -0.8(17) . . . . ?
C4 C9B C8B C7 -2(3) . . . . ?
C4 C5B C6B C7 7(4) . . . . ?
C6B C5B C4 C9A -47(3) . . . . ?
C6B C5B C4 C5A 78(3) . . . . ?
C6B C5B C4 C9B -9(3) . . . . ?
C6B C5B C4 C3 167.9(18) . . . . ?
C8A C9A C4 C5B 41.5(15) . . . . ?
C8A C9A C4 C5A 4.2(13) . . . . ?
C8A C9A C4 C9B -82.6(14) . . . . ?
C8A C9A C4 C3 -172.4(8) . . . . ?
C6A C5A C4 C5B -70.4(16) . . . . ?
C6A C5A C4 C9A -4.6(14) . . . . ?
C6A C5A C4 C9B 39.1(16) . . . . ?
C6A C5A C4 C3 172.2(9) . . . . ?
C8B C9B C4 C5B 7(3) . . . . ?
C8B C9B C4 C9A 73(2) . . . . ?
C8B C9B C4 C5A -37(2) . . . . ?
C8B C9B C4 C3 -170.8(16) . . . . ?
C5B C4 C3 C1 130.9(17) . . . 8_666 ?
C9A C4 C3 C1 -4.4(10) . . . 8_666 ?
C5A C4 C3 C1 179.1(7) . . . 8_666 ?
C9B C4 C3 C1 -51.8(12) . . . 8_666 ?
C5B C4 C3 C1 8.4(18) . . . . ?
C9A C4 C3 C1 -126.9(8) . . . . ?
C5A C4 C3 C1 56.6(8) . . . . ?
C9B C4 C3 C1 -174.3(11) . . . . ?
C5B C4 C3 C2 -110.5(17) . . . . ?
C9A C4 C3 C2 114.3(8) . . . . ?
C5A C4 C3 C2 -62.2(8) . . . . ?
C9B C4 C3 C2 66.9(12) . . . . ?
C4 C3 C1 C3 -176.3(5) . . . 7_566 ?
C1 C3 C1 C3 59.3(5) 8_666 . . 7_566 ?
C2 C3 C1 C3 -58.5(6) . . . 7_566 ?
C4 C3 C2 C3 179.5(5) . . . 2_565 ?
C1 C3 C2 C3 -59.3(4) 8_666 . . 2_565 ?
C1 C3 C2 C3 58.7(4) . . . 2_565 ?
C5B C6B C7 C8A 39(3) . . . . ?
C5B C6B C7 C6A -86(2) . . . . ?
C5B C6B C7 C8B -2(3) . . . . ?
C5B C6B C7 B1 -177(2) . . . . ?
C9A C8A C7 C6B -42.3(15) . . . . ?
C9A C8A C7 C6A -7.6(14) . . . . ?
C9A C8A C7 C8B 79.2(14) . . . . ?
C9A C8A C7 B1 174.0(9) . . . . ?
C5A C6A C7 C6B 72.6(17) . . . . ?
C5A C6A C7 C8A 6.9(15) . . . . ?
C5A C6A C7 C8B -38.8(16) . . . . ?
C5A C6A C7 B1 -174.6(10) . . . . ?
C9B C8B C7 C6B -1(3) . . . . ?
C9B C8B C7 C8A -72(2) . . . . ?
C9B C8B C7 C6A 40(2) . . . . ?
C9B C8B C7 B1 174.6(16) . . . . ?
C10B O1B B1 O1A 67(6) . . . . ?
C10B O1B B1 O2A -35(3) . . . . ?
C10B O1B B1 O2B 17(3) . . . . ?
C10B O1B B1 C7 -179.7(18) . . . . ?
C10A O1A B1 O1B -106(8) . . . . ?
C10A O1A B1 O2A -16(2) . . . . ?
C10A O1A B1 O2B 29(2) . . . . ?
C10A O1A B1 C7 175.8(14) . . . . ?
C6B C7 B1 O1B 29(2) . . . . ?
C8A C7 B1 O1B 163.7(16) . . . . ?
C6A C7 B1 O1B -14.7(18) . . . . ?
C8B C7 B1 O1B -145.6(18) . . . . ?
C6B C7 B1 O1A 53(2) . . . . ?
C8A C7 B1 O1A -172.1(13) . . . . ?
C6A C7 B1 O1A 9.5(15) . . . . ?
C8B C7 B1 O1A -121.4(15) . . . . ?
C6B C7 B1 O2A -115.3(17) . . . . ?
C8A C7 B1 O2A 19.2(13) . . . . ?
C6A C7 B1 O2A -159.2(9) . . . . ?
C8B C7 B1 O2A 69.9(14) . . . . ?
C6B C7 B1 O2B -170.1(18) . . . . ?
C8A C7 B1 O2B -35.6(16) . . . . ?
C6A C7 B1 O2B 146.0(12) . . . . ?
C8B C7 B1 O2B 15.1(17) . . . . ?
N1 N1 C11 O3 -118.5(11) 4_565 . . . ?
N1 N1 C11 O3 118.5(11) 3_655 . . . ?
N1 N1 C11 N1 123(2) 4_565 . . 3_655 ?
N1 N1 C11 N1 61.5(11) 4_565 . . 2_665 ?
N1 N1 C11 N1 -61.5(11) 3_655 . . 2_665 ?
N1 N1 C11 N1 -123(2) 3_655 . . 4_565 ?

loop_
_exptl_oxdiff_crystal_face_indexfrac_h
_exptl_oxdiff_crystal_face_indexfrac_k
_exptl_oxdiff_crystal_face_indexfrac_l
_exptl_oxdiff_crystal_face_x
_exptl_oxdiff_crystal_face_y
_exptl_oxdiff_crystal_face_z
-0.9957 0.0014 -0.0028 0.0197 0.0829 0.0422
0.9957 -0.0014 0.0028 -0.0197 -0.0829 -0.0422
-0.0007 -2.9226 -3.9998 0.0769 0.3979 -0.8138
0.0007 2.9226 3.9998 -0.0769 -0.3979 0.8138
-4.9766 3.9798 -0.0086 0.4392 0.2858 0.3099
4.9766 -3.9798 0.0086 -0.4392 -0.2858 -0.3099
1.9917 -0.9392 -3.9915 0.2080 0.1676 -0.8485
-3.9853 -4.9601 -0.0179 -0.3475 0.4927 0.0447
3.9853 4.9601 0.0179 0.3475 -0.4927 -0.0447
